data_4519191
loop_
_publ_author_name
'Li, Yanyan'
'Zhou, Zhicong'
'Sheong, Fu Kit'
'Xing, Zengshan'
'Lortz, Rolf'
'Wong, Kam Sing'
'Sung, Herman H. Y.'
'Williams, Ian D.'
'Halpert, Jonathan E.'

_publ_section_title
;
 Tuning the Self-Trapped Emission: Reversible Transformation to 0D Copper
 Clusters Permits Bright Red Emission in Potassium and Rubidium Copper
 Bromides
;
_journal_name_full 'ACS Energy Letters'
_journal_page_first 4383
_journal_page_last 4389
_journal_paper_doi 10.1021/acsenergylett.1c01957
_journal_year 2021
_chemical_formula_moiety 'C18 H54 Br13 Cu8 K6 O11.999 S8.64, Br4 Cu4 (H2 O) (O H)'
_chemical_formula_sum 'C24 H75 Br17 Cu12 K6 O14 S12'
_chemical_formula_weight 3328.11
_space_group_crystal_system cubic
_space_group_IT_number 221
_space_group_name_Hall '-P 4 2 3'
_space_group_name_H-M_alt 'P m -3 m'
_atom_sites_solution_hydrogens difmap
_atom_sites_solution_primary dual
_audit_creation_date 2021-07-02
_audit_creation_method
;
Olex2 1.5-alpha
(compiled 2021.06.23 svn.r9b09db45 for OlexSys, GUI svn.r6363)
;
_cell_angle_alpha 90
_cell_angle_beta 90
_cell_angle_gamma 90
_cell_formula_units_Z 1
_cell_length_a 13.3012(3)
_cell_length_b 13.3012(3)
_cell_length_c 13.3012(3)
_cell_measurement_reflns_used 4397
_cell_measurement_temperature 173.00(10)
_cell_measurement_theta_max 72.1850
_cell_measurement_theta_min 3.3080
_cell_volume 2353.27(9)
_computing_cell_refinement 'CrysAlisPro 1.171.40.69a (Rigaku OD, 2020)'
_computing_data_collection 'CrysAlisPro 1.171.40.69a (Rigaku OD, 2020)'
_computing_data_reduction 'CrysAlisPro 1.171.40.69a (Rigaku OD, 2020)'
_computing_molecular_graphics 'Olex2 1.5-alpha (Dolomanov et al., 2009)'
_computing_publication_material 'Olex2 1.5-alpha (Dolomanov et al., 2009)'
_computing_structure_refinement 'SHELXL 2014/7 (Sheldrick, 2015)'
_computing_structure_solution 'SHELXT 2014/4 (Sheldrick, 2014)'
_diffrn_ambient_environment N~2~
_diffrn_ambient_temperature 173.00(10)
_diffrn_detector 'CCD plate'
_diffrn_detector_area_resol_mean 5.1788
_diffrn_detector_type Atlas
_diffrn_measured_fraction_theta_full 1.000
_diffrn_measured_fraction_theta_max 1.000
_diffrn_measurement_details
;
List of Runs (angles in degrees, time in seconds):

  # Type    Start    End  Width  t~exp~   \w     \q     \k     \f   Frames
--------------------------------------------------------------------------
  1  \w    104.00 177.00   1.00   12.00    --  104.18  77.00  90.00   73
  2  \w   -114.00 -13.00   1.00    5.00    --  -40.20 -57.00 -60.00  101
  3  \w   -116.00 -16.00   1.00    5.00    --  -40.20 -37.00-180.00  100
  4  \w    -17.00  74.00   1.00    5.00    --   40.20 -77.00  60.00   91
  5  \w     34.00 109.00   1.00   12.00    --  104.18-111.00 -60.00   75
  6  \w     33.00 132.00   1.00   12.00    --  104.18 -45.00  30.00   99
  7  \w     74.00 178.00   1.00   12.00    --  104.18  30.00  60.00  104
  8  \w    104.00 178.00   1.00   12.00    --  104.18 111.00 120.00   74
  9  \w     59.00 133.00   1.00   12.00    --  104.18 -77.00 120.00   74
 10  \w     26.00 115.00   1.00   12.00    --  104.18 -30.00 120.00   89
 11  \w     32.00 105.00   1.00   12.00    --  104.18 -94.00  60.00   73
;
_diffrn_measurement_device 'kappa diffractometer'
_diffrn_measurement_device_type 'SuperNova, Dual, Cu at zero, Atlas'
_diffrn_measurement_method '\w scans'
_diffrn_orient_matrix_type 'CrysAlisPro convention (1999,Acta A55,543-557)'
_diffrn_orient_matrix_UB_11 -0.0771330000
_diffrn_orient_matrix_UB_12 -0.0297179000
_diffrn_orient_matrix_UB_13 0.0810202000
_diffrn_orient_matrix_UB_21 -0.0019295000
_diffrn_orient_matrix_UB_22 -0.1082996000
_diffrn_orient_matrix_UB_23 -0.0415270000
_diffrn_orient_matrix_UB_31 0.0862255000
_diffrn_orient_matrix_UB_32 -0.0289296000
_diffrn_orient_matrix_UB_33 0.0715398000
_diffrn_radiation_monochromator mirror
_diffrn_radiation_probe x-ray
_diffrn_radiation_type CuK\a
_diffrn_radiation_wavelength 1.54184
_diffrn_reflns_av_R_equivalents 0.0509
_diffrn_reflns_av_unetI/netI 0.0121
_diffrn_reflns_Laue_measured_fraction_full 1.000
_diffrn_reflns_Laue_measured_fraction_max 1.000
_diffrn_reflns_limit_h_max 16
_diffrn_reflns_limit_h_min -13
_diffrn_reflns_limit_k_max 16
_diffrn_reflns_limit_k_min -16
_diffrn_reflns_limit_l_max 16
_diffrn_reflns_limit_l_min -15
_diffrn_reflns_number 13961
_diffrn_reflns_point_group_measured_fraction_full 1.000
_diffrn_reflns_point_group_measured_fraction_max 1.000
_diffrn_reflns_theta_full 67.684
_diffrn_reflns_theta_max 72.243
_diffrn_reflns_theta_min 3.323
_diffrn_source 'micro-focus sealed X-ray tube'
_diffrn_source_current 0.80
_diffrn_source_power 0.040
_diffrn_source_target Cu
_diffrn_source_type 'SuperNova (Cu) X-ray Source'
_diffrn_source_voltage 50
_exptl_absorpt_coefficient_mu 16.519
_exptl_absorpt_correction_T_max 1.00000
_exptl_absorpt_correction_T_min 0.57355
_exptl_absorpt_correction_type multi-scan
_exptl_absorpt_process_details
;
CrysAlisPro 1.171.40.69a (Rigaku Oxford Diffraction, 2020)
Empirical absorption correction using spherical harmonics,
 implemented in SCALE3 ABSPACK scaling algorithm.
;
_exptl_crystal_colour colourless
_exptl_crystal_colour_primary colourless
_exptl_crystal_density_diffrn 2.348
_exptl_crystal_description block
_exptl_crystal_F_000 1580
_exptl_crystal_size_max 0.04
_exptl_crystal_size_mid 0.04
_exptl_crystal_size_min 0.04
_refine_diff_density_max 0.993
_refine_diff_density_min -1.254
_refine_diff_density_rms 0.163
_refine_ls_extinction_method none
_refine_ls_goodness_of_fit_ref 1.086
_refine_ls_hydrogen_treatment constr
_refine_ls_matrix_type full
_refine_ls_number_parameters 55
_refine_ls_number_reflns 532
_refine_ls_number_restraints 37
_refine_ls_restrained_S_all 1.091
_refine_ls_R_factor_all 0.0703
_refine_ls_R_factor_gt 0.0652
_refine_ls_shift/su_max 0.001
_refine_ls_shift/su_mean 0.000
_refine_ls_structure_factor_coef Fsqd
_refine_ls_weighting_details 'w=1/[\s^2^(Fo^2^)+(0.1431P)^2^+7.6263P] where P=(Fo^2^+2Fc^2^)/3'
_refine_ls_weighting_scheme calc
_refine_ls_wR_factor_gt 0.2075
_refine_ls_wR_factor_ref 0.2160
_reflns_Friedel_coverage 0.000
_reflns_number_gt 468
_reflns_number_total 532
_reflns_threshold_expression 'I > 2\s(I)'
_cod_data_source_file nz1c01957_si_002.cif
_cod_data_source_block yanyan2d_173k
_cod_original_cell_volume 2353.27(16)
_cod_database_code 4519191
_shelx_shelxl_version_number 2014/7
_shelx_space_group_comment
;
The symmetry employed for this shelxl refinement is uniquely defined
by the following loop, which should always be used as a source of
symmetry information in preference to the above space-group names.
They are only intended as comments.
;
_shelx_estimated_absorpt_t_max 0.558
_shelx_estimated_absorpt_t_min 0.558
_reflns_odcompleteness_completeness 100.00
_reflns_odcompleteness_iscentric 1
_reflns_odcompleteness_theta 66.97
_olex2_refinement_description
;
1. Fixed Uiso
 At 1.5 times of:
  All C(H,H,H) groups, All O(H,H) groups
2. Shared sites
{Br3, O2}
3. Restrained distances
 S1-C1 = S1A-C2
 1.8 with sigma of 0.02
 S1-C1
 1.8 with sigma of 0.02
 S1A-O1A = S1-O1
 1.59 with sigma of 0.02
 S1-O1
 1.59 with sigma of 0.02
 S1-O1A \\sim S1-O1
 with sigma of 0.02
4. Uiso/Uaniso restraints and constraints
Uanis(C2) \\sim Ueq, Uanis(S1A) \\sim Ueq, Uanis(O1A) \\sim Ueq: with sigma of
0.03 and sigma for terminal atoms of 0.05
Uanis(Br3) = Uanis(O2)
5. Rigid body (RIGU) restrains
 K1, S1, O1A
 with sigma for 1-2 distances of 0.001 and sigma for 1-3 distances of 0.001
 K1, S1, O1
 with sigma for 1-2 distances of 0.001 and sigma for 1-3 distances of 0.001
6. Others
 Fixed Sof: S1(0.12) S1A(0.06) O1(0.16667) O1A(0.0833) C1(0.25) H1C(0.25)
 H1A(0.25) H1B(0.25) C2(0.125) H2A(0.125) H2B(0.125) H2C(0.125) Br3(0.08333)
 Cu2(0.08333) O2(0.04167) H3(0.02083) H4(0.04167)
7.a Riding coordinates:
 C1(H1C,H1A,H1B), C2(H2A,H2B,H2C), O2(H3,H4)
;
_olex2_submission_special_instructions 'No special instructions were received'
_oxdiff_exptl_absorpt_empirical_details
;
Empirical correction (ABSPACK) includes:
- Absorption correction using spherical harmonics
- Frame scaling
;
_oxdiff_exptl_absorpt_empirical_full_max 2.364
_oxdiff_exptl_absorpt_empirical_full_min 0.635

loop_
_space_group_symop_operation_xyz
'x, y, z'
'-x, -y, z'
'-x, y, -z'
'x, -y, -z'
'z, x, y'
'z, -x, -y'
'-z, -x, y'
'-z, x, -y'
'y, z, x'
'-y, z, -x'
'y, -z, -x'
'-y, -z, x'
'y, x, -z'
'-y, -x, -z'
'y, -x, z'
'-y, x, z'
'x, z, -y'
'-x, z, y'
'-x, -z, -y'
'x, -z, y'
'z, y, -x'
'z, -y, x'
'-z, y, x'
'-z, -y, -x'
'-x, -y, -z'
'x, y, -z'
'x, -y, z'
'-x, y, z'
'-z, -x, -y'
'-z, x, y'
'z, x, -y'
'z, -x, y'
'-y, -z, -x'
'y, -z, x'
'-y, z, x'
'y, z, -x'
'-y, -x, z'
'y, x, z'
'-y, x, -z'
'y, -x, -z'
'-x, -z, y'
'x, -z, -y'
'x, z, y'
'-x, z, -y'
'-z, -y, x'
'-z, y, -x'
'z, -y, -x'
'z, y, x'

loop_
_atom_site_label
_atom_site_type_symbol
_atom_site_fract_x
_atom_site_fract_y
_atom_site_fract_z
_atom_site_U_iso_or_equiv
_atom_site_adp_type
_atom_site_occupancy
_atom_site_site_symmetry_order
_atom_site_calc_flag
_atom_site_refinement_flags_posn
_atom_site_refinement_flags_adp
_atom_site_refinement_flags_occupancy
_atom_site_disorder_assembly
_atom_site_disorder_group
Br1 Br 0.0000 0.0000 0.0000 0.0364(9) Uani 1 48 d S T P . .
Br2 Br 0.21620(8) 0.21620(8) 0.0000 0.0597(7) Uani 1 4 d S T P . .
Cu1 Cu 0.12223(16) 0.12223(16) 0.12223(16) 0.0765(10) Uani 1 6 d S T P . .
K1 K 0.3597(3) 0.0000 0.0000 0.0651(12) Uani 1 8 d S TU P . .
S1 S 0.5000 0.2342(11) 0.1280(11) 0.085(3) Uani 0.24 2 d DS TU P A 1
S1A S 0.469(2) 0.1901(15) 0.1901(15) 0.117(11) Uani 0.12 2 d DS TU P . 2
O1 O 0.5000 0.1440(15) 0.0472(15) 0.075(4) Uani 0.3333 2 d DS TU P . 1
O1A O 0.5000 0.1101(12) 0.1101(12) 0.083(9) Uani 0.3332 4 d DS TU P . 2
C1 C 0.4030(16) 0.2208(13) 0.2208(13) 0.094(9) Uani 0.5 2 d DS T P A 1
H1C H 0.4153 0.1617 0.2637 0.141 Uiso 0.25 1 d R U P A 1
H1A H 0.3381 0.2136 0.1874 0.141 Uiso 0.25 1 d R U P A 1
H1B H 0.4019 0.2812 0.2637 0.141 Uiso 0.25 1 d R U P A 1
C2 C 0.456(5) 0.318(3) 0.146(6) 0.088(19) Uani 0.125 1 d D U P . 2
H2A H 0.4549 0.3301 0.0729 0.132 Uiso 0.125 1 d R U P . 2
H2B H 0.3937 0.3453 0.1754 0.132 Uiso 0.125 1 d R U P . 2
H2C H 0.4999 0.3523 0.1754 0.132 Uiso 0.25 2 d R U P . 2
Br3 Br 0.5000 0.5000 0.27979(19) 0.0572(9) Uani 0.6666 8 d S T P . .
Cu2 Cu 0.4272(3) 0.4272(3) 0.4272(3) 0.0765(16) Uani 0.5 6 d S T P . .
O2 O 0.5000 0.5000 0.27979(19) 0.0572(9) Uani 0.3334 8 d S T P . .
H3 H 0.5000 0.5000 0.2140 0.086 Uiso 0.1666 8 d R U P B 2
H4 H 0.5000 0.4500 0.2340 0.086 Uiso 0.0833 2 d R U P C 1

loop_
_atom_site_aniso_label
_atom_site_aniso_U_11
_atom_site_aniso_U_22
_atom_site_aniso_U_33
_atom_site_aniso_U_23
_atom_site_aniso_U_13
_atom_site_aniso_U_12
Br1 0.0364(9) 0.0364(9) 0.0364(9) 0.000 0.000 0.000
Br2 0.0573(7) 0.0573(7) 0.0643(10) 0.000 0.000 -0.0115(6)
Cu1 0.0765(10) 0.0765(10) 0.0765(10) 0.0132(9) 0.0132(9) 0.0132(9)
K1 0.0403(19) 0.0775(17) 0.0775(17) 0.000 0.000 0.000
S1 0.074(6) 0.092(6) 0.089(7) -0.017(5) 0.000 0.000
S1A 0.041(11) 0.155(17) 0.155(17) 0.00(2) 0.006(9) 0.006(9)
O1 0.049(5) 0.088(5) 0.086(9) -0.012(6) 0.000 0.000
O1A 0.048(6) 0.101(13) 0.101(13) -0.021(13) 0.000 0.000
C1 0.082(17) 0.100(13) 0.100(13) -0.033(15) -0.004(9) -0.004(9)
C2 0.07(3) 0.09(3) 0.10(3) 0.02(3) 0.01(2) 0.00(2)
Br3 0.0649(11) 0.0649(11) 0.0418(13) 0.000 0.000 0.000
Cu2 0.0765(16) 0.0765(16) 0.0765(16) -0.0042(16) -0.0042(16) -0.0042(16)
O2 0.0649(11) 0.0649(11) 0.0418(13) 0.000 0.000 0.000

loop_
_atom_type_symbol
_atom_type_description
_atom_type_scat_dispersion_real
_atom_type_scat_dispersion_imag
_atom_type_scat_source
C C 0.0181 0.0091 'International Tables Vol C Tables 4.2.6.8 and 6.1.1.4'
H H 0.0000 0.0000 'International Tables Vol C Tables 4.2.6.8 and 6.1.1.4'
Br Br -0.6763 1.2805 'International Tables Vol C Tables 4.2.6.8 and 6.1.1.4'
Cu Cu -1.9646 0.5888 'International Tables Vol C Tables 4.2.6.8 and 6.1.1.4'
K K 0.3868 1.0657 'International Tables Vol C Tables 4.2.6.8 and 6.1.1.4'
O O 0.0492 0.0322 'International Tables Vol C Tables 4.2.6.8 and 6.1.1.4'
S S 0.3331 0.5567 'International Tables Vol C Tables 4.2.6.8 and 6.1.1.4'

loop_
_geom_angle_atom_site_label_1
_geom_angle_atom_site_label_2
_geom_angle_atom_site_label_3
_geom_angle
_geom_angle_site_symmetry_1
_geom_angle_site_symmetry_3
_geom_angle_publ_flag
Cu1 Br1 Cu1 180.00(14) . 25 ?
Cu1 Br1 Cu1 109.5 28 27 ?
Cu1 Br1 Cu1 70.5 . 28 ?
Cu1 Br1 Cu1 109.5 26 28 ?
Cu1 Br1 Cu1 70.5 26 4 ?
Cu1 Br1 Cu1 109.5 2 3 ?
Cu1 Br1 Cu1 109.5 . 2 ?
Cu1 Br1 Cu1 70.5 2 27 ?
Cu1 Br1 Cu1 70.5 25 2 ?
Cu1 Br1 Cu1 109.5 . 3 ?
Cu1 Br1 Cu1 180.00(14) 26 2 ?
Cu1 Br1 Cu1 109.5 3 4 ?
Cu1 Br1 Cu1 70.5 27 4 ?
Cu1 Br1 Cu1 109.5 25 28 ?
Cu1 Br1 Cu1 70.5 . 26 ?
Cu1 Br1 Cu1 109.5 26 27 ?
Cu1 Br1 Cu1 180.0(2) 3 27 ?
Cu1 Br1 Cu1 70.5 2 28 ?
Cu1 Br1 Cu1 109.5 . 4 ?
Cu1 Br1 Cu1 70.5 25 4 ?
Cu1 Br1 Cu1 109.5 2 4 ?
Cu1 Br1 Cu1 70.5 25 3 ?
Cu1 Br1 Cu1 109.5 25 26 ?
Cu1 Br1 Cu1 180.00(7) 28 4 ?
Cu1 Br1 Cu1 70.5 28 3 ?
Cu1 Br1 Cu1 70.5 26 3 ?
Cu1 Br1 Cu1 109.5 25 27 ?
Cu1 Br1 Cu1 70.5 . 27 ?
Cu1 Br2 Cu1 85.21(18) 26 . ?
Cu1 Br2 K1 81.61(5) 26 . ?
Cu1 Br2 K1 81.61(5) . . ?
Cu1 Br2 K1 81.61(5) . 5 ?
Cu1 Br2 K1 81.61(5) 26 5 ?
K1 Br2 K1 157.14(12) . 5 ?
Br1 Cu1 K1 89.21(6) . 5 ?
Br1 Cu1 K1 89.21(6) . 9 ?
Br1 Cu1 K1 89.21(6) . . ?
Br2 Cu1 Br1 102.13(9) . . ?
Br2 Cu1 Br1 102.13(9) 9 . ?
Br2 Cu1 Br1 102.13(9) 5 . ?
Br2 Cu1 Br2 115.71(6) 9 5 ?
Br2 Cu1 Br2 115.71(6) . 9 ?
Br2 Cu1 Br2 115.71(6) . 5 ?
Br2 Cu1 K1 168.66(15) 9 5 ?
Br2 Cu1 K1 60.929(10) 9 . ?
Br2 Cu1 K1 60.929(10) 9 9 ?
Br2 Cu1 K1 60.929(10) . . ?
Br2 Cu1 K1 60.929(10) 5 5 ?
Br2 Cu1 K1 60.929(10) 5 9 ?
Br2 Cu1 K1 168.66(15) 5 . ?
Br2 Cu1 K1 168.66(15) . 9 ?
Br2 Cu1 K1 60.929(10) . 5 ?
K1 Cu1 K1 119.981(3) . 9 ?
K1 Cu1 K1 119.981(3) . 5 ?
K1 Cu1 K1 119.981(3) 9 5 ?
Br2 K1 Br2 72.20(6) 27 9 ?
Br2 K1 Br2 112.86(12) . 27 ?
Br2 K1 Br2 72.20(6) 11 27 ?
Br2 K1 Br2 112.86(12) 11 9 ?
Br2 K1 Br2 72.20(6) . 9 ?
Br2 K1 Br2 72.20(6) . 11 ?
O1 K1 Br2 124.5(5) 42 . ?
O1 K1 Br2 100.7(4) 41_655 27 ?
O1 K1 Br2 100.7(4) 42 27 ?
O1 K1 Br2 163.1(5) 42 9 ?
O1 K1 Br2 78.2(3) . . ?
O1 K1 Br2 100.7(4) . 9 ?
O1 K1 Br2 78.2(3) 2_655 27 ?
O1 K1 Br2 124.5(5) 26 9 ?
O1 K1 Br2 100.7(4) 18_655 . ?
O1 K1 Br2 163.1(5) 41_655 11 ?
O1 K1 Br2 124.5(5) 41_655 . ?
O1 K1 Br2 78.2(3) 42 11 ?
O1 K1 Br2 124.5(5) . 11 ?
O1 K1 Br2 78.2(3) 17 11 ?
O1 K1 Br2 163.1(5) 25_655 . ?
O1 K1 Br2 124.5(5) 2_655 11 ?
O1 K1 Br2 163.1(5) 26 27 ?
O1 K1 Br2 100.7(4) 25_655 11 ?
O1 K1 Br2 163.1(5) 2_655 . ?
O1 K1 Br2 124.5(5) 25_655 9 ?
O1 K1 Br2 78.2(3) 18_655 9 ?
O1 K1 Br2 163.1(5) . 27 ?
O1 K1 Br2 100.7(4) 17 . ?
O1 K1 Br2 124.5(5) 18_655 27 ?
O1 K1 Br2 78.2(3) 25_655 27 ?
O1 K1 Br2 78.2(3) 26 . ?
O1 K1 Br2 163.1(5) 18_655 11 ?
O1 K1 Br2 163.1(5) 17 9 ?
O1 K1 Br2 100.7(4) 2_655 9 ?
O1 K1 Br2 78.2(3) 41_655 9 ?
O1 K1 Br2 100.7(4) 26 11 ?
O1 K1 Br2 124.5(5) 17 27 ?
O1 K1 O1 38.7(10) . 18_655 ?
O1 K1 O1 62.5(3) 18_655 26 ?
O1 K1 O1 94.4(5) 41_655 17 ?
O1 K1 O1 81.8(5) 17 2_655 ?
O1 K1 O1 88.4(7) 18_655 17 ?
O1 K1 O1 38.7(10) 42 25_655 ?
O1 K1 O1 88.4(7) . 2_655 ?
O1 K1 O1 26.4(9) . 26 ?
O1 K1 O1 62.5(3) 18_655 2_655 ?
O1 K1 O1 62.5(3) 26 42 ?
O1 K1 O1 26.4(9) 42 17 ?
O1 K1 O1 88.4(7) 26 25_655 ?
O1 K1 O1 88.4(7) 41_655 42 ?
O1 K1 O1 62.5(3) 42 2_655 ?
O1 K1 O1 38.7(10) 26 17 ?
O1 K1 O1 26.4(9) 18_655 41_655 ?
O1 K1 O1 81.8(5) 41_655 26 ?
O1 K1 O1 62.5(3) . 41_655 ?
O1 K1 O1 81.8(5) . 42 ?
O1 K1 O1 94.4(5) 18_655 42 ?
O1 K1 O1 94.4(5) . 25_655 ?
O1 K1 O1 38.7(10) 41_655 2_655 ?
O1 K1 O1 94.4(5) 26 2_655 ?
O1 K1 O1 62.5(3) . 17 ?
O1 K1 O1 62.5(3) 17 25_655 ?
O1 K1 O1 81.8(5) 18_655 25_655 ?
O1 K1 O1 26.4(9) 2_655 25_655 ?
O1 K1 O1 62.5(3) 41_655 25_655 ?
O1A K1 Br2 143.89(3) 2_655 . ?
O1A K1 Br2 86.1(2) 2_655 9 ?
O1A K1 Br2 86.1(2) 26 . ?
O1A K1 Br2 143.89(3) 2_655 11 ?
O1A K1 Br2 143.89(3) . 11 ?
O1A K1 Br2 86.1(2) . . ?
O1A K1 Br2 143.89(3) 25_655 . ?
O1A K1 Br2 143.89(3) 26 9 ?
O1A K1 Br2 143.89(3) 25_655 9 ?
O1A K1 Br2 86.1(2) 25_655 11 ?
O1A K1 Br2 86.1(2) 2_655 27 ?
O1A K1 Br2 86.1(2) 25_655 27 ?
O1A K1 Br2 143.89(3) . 27 ?
O1A K1 Br2 86.1(2) 26 11 ?
O1A K1 Br2 143.89(3) 26 27 ?
O1A K1 Br2 86.1(2) . 9 ?
O1A K1 O1A 63.4(4) 2_655 25_655 ?
O1A K1 O1A 95.9(6) . 25_655 ?
O1A K1 O1A 95.9(6) 26 2_655 ?
O1A K1 O1A 63.4(4) . 2_655 ?
O1A K1 O1A 63.4(4) 26 25_655 ?
O1A K1 O1A 63.4(4) . 26 ?
O1 S1 S1 86.8(11) . 18_655 ?
O1 S1 C1 112.7(12) . . ?
O1 S1 C1 112.7(12) . 28_655 ?
C1 S1 S1 56.2(6) . 18_655 ?
C1 S1 S1 56.2(6) 28_655 18_655 ?
C1 S1 C1 92.0(17) 28_655 . ?
S1A S1A O1A 74.5(11) 28_655 . ?
S1A S1A C2 95(2) 28_655 43 ?
S1A S1A C2 60.8(17) 28_655 18_655 ?
S1A S1A C2 60.8(17) 28_655 28_655 ?
S1A S1A C2 95(2) 28_655 . ?
O1A S1A C2 116(3) . . ?
O1A S1A C2 104(2) . 18_655 ?
O1A S1A C2 104(2) . 28_655 ?
O1A S1A C2 116(3) . 43 ?
C2 S1A C2 35(4) 43 18_655 ?
C2 S1A C2 35(4) . 28_655 ?
C2 S1A C2 127(5) . 43 ?
C2 S1A C2 103(4) 28_655 18_655 ?
C2 S1A C2 126(5) . 18_655 ?
C2 S1A C2 126(5) 43 28_655 ?
K1 O1 K1 85.6(5) 25_655 . ?
S1 O1 K1 132.2(6) . . ?
S1 O1 K1 132.2(6) . 25_655 ?
S1 O1 O1 93.2(11) . 18_655 ?
O1 O1 K1 70.7(5) 18_655 25_655 ?
O1 O1 K1 70.7(5) 18_655 . ?
O1 O1 K1 76.8(5) 26 . ?
O1 O1 K1 76.8(5) 26 25_655 ?
O1 O1 S1 131.8(11) 26 . ?
O1 O1 O1 135.0 26 18_655 ?
K1 O1A K1 84.1(6) 25_655 . ?
S1A O1A K1 153.5(11) 28_655 . ?
S1A O1A K1 122.4(11) 28_655 25_655 ?
S1A O1A K1 153.5(11) . 25_655 ?
S1A O1A K1 122.4(11) . . ?
S1A O1A S1A 31(2) 28_655 . ?
S1 C1 S1 67.6(13) 18_655 . ?
S1 C1 H1C 43.4 18_655 . ?
S1 C1 H1C 110.9 . . ?
S1 C1 H1A 109.4 . . ?
S1 C1 H1A 127.8 18_655 . ?
S1 C1 H1B 120.9 18_655 . ?
S1 C1 H1B 109.1 . . ?
H1C C1 H1A 109.4 . . ?
H1C C1 H1B 108.6 . . ?
H1A C1 H1B 109.4 . . ?
S1A C2 S1A 23.8(16) . 28_655 ?
S1A C2 H2A 114.7 28_655 . ?
S1A C2 H2A 118.2 . . ?
S1A C2 H2B 106.9 . . ?
S1A C2 H2B 126.5 28_655 . ?
S1A C2 H2C 106.5 . . ?
S1A C2 H2C 88.0 28_655 . ?
C2 C2 S1A 85(2) 28_655 . ?
C2 C2 S1A 60.8(17) 28_655 28_655 ?
C2 C2 H2A 90.5 28_655 . ?
C2 C2 H2B 147.0 28_655 . ?
C2 C2 H2C 45.5 28_655 . ?
H2A C2 H2B 109.5 . . ?
H2A C2 H2C 112.7 . . ?
H2B C2 H2C 101.7 . . ?
Cu2 Br3 Cu2 47.75(19) . 27_565 ?
Cu2 Br3 Cu2 69.8(3) 28_655 27_565 ?
Cu2 Br3 Cu2 69.8(3) 2_665 . ?
Cu2 Br3 Cu2 47.75(19) 28_655 . ?
Cu2 Br3 Cu2 47.75(19) 2_665 28_655 ?
Cu2 Br3 Cu2 47.75(19) 2_665 27_565 ?
Cu2 Br3 H3 145.1 2_665 . ?
Cu2 Br3 H3 145.1 28_655 . ?
Cu2 Br3 H3 145.1 . . ?
Cu2 Br3 H3 145.1 27_565 . ?
Cu2 Br3 H4 148.5 2_665 . ?
Cu2 Br3 H4 104.8 . . ?
Cu2 Br3 H4 104.8 28_655 . ?
Cu2 Br3 H4 148.5 27_565 . ?
Br3 Cu2 Br3 119.996(3) 9 5 ?
Br3 Cu2 Br3 119.996(3) 9 . ?
Br3 Cu2 Br3 119.996(3) 5 . ?
Br3 Cu2 Cu2 55.08(15) . 2_665 ?
Br3 Cu2 Cu2 107.07(13) 9 2_665 ?
Br3 Cu2 Cu2 55.08(15) 9 3_656 ?
Br3 Cu2 Cu2 107.07(13) 5 2_665 ?
Br3 Cu2 Cu2 107.07(13) . 3_656 ?
Br3 Cu2 Cu2 107.07(13) . 4_566 ?
Br3 Cu2 Cu2 107.07(13) 9 4_566 ?
Br3 Cu2 Cu2 107.07(13) 5 3_656 ?
Br3 Cu2 Cu2 55.08(15) 5 4_566 ?
Br3 Cu2 O2 119.996(3) 9 5 ?
Cu2 Cu2 Br3 145.08(15) 26_556 . ?
Cu2 Cu2 Br3 66.12(9) 28_655 . ?
Cu2 Cu2 Br3 66.12(9) 28_655 9 ?
Cu2 Cu2 Br3 145.08(15) 27_565 9 ?
Cu2 Cu2 Br3 66.12(9) 27_565 . ?
Cu2 Cu2 Br3 66.12(9) 26_556 9 ?
Cu2 Cu2 Br3 66.12(9) 26_556 5 ?
Cu2 Cu2 Br3 145.08(15) 28_655 5 ?
Cu2 Cu2 Br3 66.12(9) 27_565 5 ?
Cu2 Cu2 Cu2 60.0 4_566 3_656 ?
Cu2 Cu2 Cu2 45.0 28_655 2_665 ?
Cu2 Cu2 Cu2 90.0 27_565 3_656 ?
Cu2 Cu2 Cu2 90.0 26_556 2_665 ?
Cu2 Cu2 Cu2 45.0 28_655 3_656 ?
Cu2 Cu2 Cu2 90.0 27_565 26_556 ?
Cu2 Cu2 Cu2 60.0 2_665 3_656 ?
Cu2 Cu2 Cu2 89.997(1) 28_655 27_565 ?
Cu2 Cu2 Cu2 45.0 26_556 4_566 ?
Cu2 Cu2 Cu2 89.997(1) 28_655 26_556 ?
Cu2 Cu2 Cu2 60.0 2_665 4_566 ?
Cu2 Cu2 Cu2 45.0 26_556 3_656 ?
Cu2 Cu2 Cu2 90.0 28_655 4_566 ?
Cu2 Cu2 Cu2 45.0 27_565 4_566 ?
Cu2 Cu2 Cu2 44.999(1) 27_565 2_665 ?
Cu2 Cu2 O2 66.12(9) 27_565 5 ?
Cu2 Cu2 O2 66.12(9) 28_655 9 ?
Cu2 Cu2 O2 145.08(15) 28_655 5 ?
Cu2 Cu2 O2 66.12(9) 26_556 9 ?
Cu2 Cu2 O2 66.12(9) 26_556 5 ?
Cu2 Cu2 O2 145.08(15) 27_565 9 ?
O2 Cu2 Br3 120.0 9 . ?
O2 Cu2 Br3 0.0 9 9 ?
O2 Cu2 Br3 120.0 9 5 ?
O2 Cu2 Br3 120.0 5 . ?
O2 Cu2 Br3 0.0 5 5 ?
O2 Cu2 Cu2 55.08(15) 9 3_656 ?
O2 Cu2 Cu2 107.07(13) 5 3_656 ?
O2 Cu2 Cu2 107.07(13) 5 2_665 ?
O2 Cu2 Cu2 55.08(15) 5 4_566 ?
O2 Cu2 Cu2 107.07(13) 9 4_566 ?
O2 Cu2 Cu2 107.07(13) 9 2_665 ?
O2 Cu2 O2 119.996(3) 9 5 ?

loop_
_geom_bond_atom_site_label_1
_geom_bond_atom_site_label_2
_geom_bond_distance
_geom_bond_site_symmetry_2
_geom_bond_publ_flag
Br1 Cu1 2.816(4) . ?
Br1 Cu1 2.816(4) 4 ?
Br1 Cu1 2.816(4) 2 ?
Br1 Cu1 2.816(4) 27 ?
Br1 Cu1 2.816(4) 28 ?
Br1 Cu1 2.816(4) 3 ?
Br1 Cu1 2.816(4) 26 ?
Br1 Cu1 2.816(4) 25 ?
Br2 Cu1 2.4016(13) 26 ?
Br2 Cu1 2.4016(13) . ?
Br2 K1 3.451(2) . ?
Br2 K1 3.451(2) 5 ?
Cu1 Br2 2.4017(13) 5 ?
Cu1 Br2 2.4017(13) 9 ?
Cu1 K1 3.907(3) . ?
Cu1 K1 3.907(3) 5 ?
Cu1 K1 3.907(3) 9 ?
K1 Br2 3.451(2) 11 ?
K1 Br2 3.451(2) 9 ?
K1 Br2 3.451(2) 27 ?
K1 O1 2.747(12) 26 ?
K1 O1 2.747(12) 2_655 ?
K1 O1 2.747(12) . ?
K1 O1 2.747(12) 41_655 ?
K1 O1 2.747(12) 42 ?
K1 O1 2.747(12) 18_655 ?
K1 O1 2.747(12) 17 ?
K1 O1 2.747(12) 25_655 ?
K1 O1A 2.788(17) 25_655 ?
K1 O1A 2.788(17) 2_655 ?
K1 O1A 2.788(17) 26 ?
K1 O1A 2.788(17) . ?
S1 S1 2.00(3) 18_655 ?
S1 O1 1.610(12) . ?
S1 C1 1.795(13) 28_655 ?
S1 C1 1.795(13) . ?
S1A S1A 0.84(6) 28_655 ?
S1A O1A 1.563(19) . ?
S1A C2 2.07(4) 18_655 ?
S1A C2 1.81(2) 43 ?
S1A C2 1.81(2) . ?
S1A C2 2.07(4) 28_655 ?
O1 K1 2.747(12) 25_655 ?
O1 O1 1.82(5) 18_655 ?
O1 O1 1.26(4) 26 ?
O1A K1 2.788(17) 25_655 ?
O1A S1A 1.56(2) 28_655 ?
C1 S1 1.795(13) 18_655 ?
C1 H1C 0.9854 . ?
C1 H1A 0.9761 . ?
C1 H1B 0.9852 . ?
C2 S1A 2.07(4) 28_655 ?
C2 C2 1.18(13) 28_655 ?
C2 H2A 0.9800 . ?
C2 H2B 0.9801 . ?
C2 H2C 0.8411 . ?
Br3 Cu2 2.392(2) . ?
Br3 Cu2 2.392(2) 27_565 ?
Br3 Cu2 2.392(2) 2_665 ?
Br3 Cu2 2.392(2) 28_655 ?
Br3 H3 0.8751 . ?
Br3 H4 0.9018 . ?
Cu2 Br3 2.392(2) 9 ?
Cu2 Br3 2.392(2) 5 ?
Cu2 Cu2 1.936(7) 26_556 ?
Cu2 Cu2 2.738(10) 2_665 ?
Cu2 Cu2 2.738(10) 4_566 ?
Cu2 Cu2 2.738(10) 3_656 ?
Cu2 Cu2 1.936(7) 28_655 ?
Cu2 Cu2 1.936(7) 27_565 ?
Cu2 O2 2.392(2) 9 ?
Cu2 O2 2.392(2) 5 ?

loop_
_geom_torsion_atom_site_label_1
_geom_torsion_atom_site_label_2
_geom_torsion_atom_site_label_3
_geom_torsion_atom_site_label_4
_geom_torsion
_geom_torsion_site_symmetry_1
_geom_torsion_site_symmetry_2
_geom_torsion_site_symmetry_3
_geom_torsion_site_symmetry_4
_geom_torsion_publ_flag
S1 S1 O1 K1 66.6(15) 18_655 . . . ?
S1 S1 O1 K1 -66.6(15) 18_655 . . 25_655 ?
S1 S1 O1 O1 0.000(1) 18_655 . . 18_655 ?
S1 S1 O1 O1 180.000(2) 18_655 . . 26 ?
S1A S1A O1A K1 180.000(1) 28_655 . . . ?
S1A S1A O1A K1 0.000(2) 28_655 . . 25_655 ?
S1A S1A C2 C2 0.001(2) 28_655 . . 28_655 ?
O1 S1 C1 S1 69.4(14) . . . 18_655 ?
O1A S1A C2 S1A -75(2) . . . 28_655 ?
O1A S1A C2 C2 -75(2) . . . 28_655 ?
C1 S1 O1 K1 -15(2) 28_655 . . 25_655 ?
C1 S1 O1 K1 -117.7(12) . . . 25_655 ?
C1 S1 O1 K1 15(2) . . . . ?
C1 S1 O1 K1 117.7(12) 28_655 . . . ?
C1 S1 O1 O1 -51.2(10) . . . 18_655 ?
C1 S1 O1 O1 51.2(10) 28_655 . . 18_655 ?
C1 S1 O1 O1 -128.8(10) 28_655 . . 26 ?
C1 S1 O1 O1 128.8(10) . . . 26 ?
C1 S1 C1 S1 -46.1(14) 28_655 . . 18_655 ?
C2 S1A O1A K1 -92(3) . . . . ?
C2 S1A O1A K1 -126(2) 28_655 . . . ?
C2 S1A O1A K1 126(2) 18_655 . . . ?
C2 S1A O1A K1 -88(3) 43 . . 25_655 ?
C2 S1A O1A K1 -54(2) 18_655 . . 25_655 ?
C2 S1A O1A K1 92(3) 43 . . . ?
C2 S1A O1A K1 54(2) 28_655 . . 25_655 ?
C2 S1A O1A K1 88(3) . . . 25_655 ?
C2 S1A O1A S1A -88(3) 43 . . 28_655 ?
C2 S1A O1A S1A -54(2) 18_655 . . 28_655 ?
C2 S1A O1A S1A 54(2) 28_655 . . 28_655 ?
C2 S1A O1A S1A 88(3) . . . 28_655 ?
C2 S1A C2 S1A -0.001(4) 28_655 . . 28_655 ?
C2 S1A C2 S1A 101(5) 43 . . 28_655 ?
C2 S1A C2 S1A 58(2) 18_655 . . 28_655 ?
C2 S1A C2 C2 101(5) 43 . . 28_655 ?
C2 S1A C2 C2 58(2) 18_655 . . 28_655 ?
